data_1525607
loop_
_publ_author_name
'Balagurov, A.M.'
'Pomjakushin, V.Yu.'
'Sheptyakov, D.V.'
'Aksenov, V.L.'
'Belova, L.M.'
'Babushkina, N.A.'
'Kaul, A.R.'
'Gorbenko, O.Yu.'

_publ_section_title
;
 Evolution of (La1-y Pry)0.7 Ca0.3 Mn O3 crystal structure with A-cation
 size, temperature, and oxygen isotope substitution
;
_journal_name_full 'The European Physical Journal B'
_journal_page_first 215
_journal_page_last 223
_journal_volume 19
_journal_year 2001
_chemical_formula_sum 'Ca0.3 La0.175 Mn O3 Pr0.525'
_chemical_name_systematic '(La0.25 Pr0.75)0.7 Ca0.3 (Mn O3)'
_space_group_IT_number 62
_symmetry_space_group_name_Hall '-P 2ac 2n'
_symmetry_space_group_name_H-M 'P n m a'
_cell_angle_alpha 90
_cell_angle_beta 90
_cell_angle_gamma 90
_cell_formula_units_Z 4
_cell_length_a 5.44805
_cell_length_b 7.67918
_cell_length_c 5.43869
_cell_volume 227.536
_citation_journal_id_ASTM EPJBFY
_cod_data_source_file Balagurov_EPJBFY_2001_1002.cif
_cod_data_source_block Ca0.3La0.175Mn1O3Pr0.525
_cod_original_cell_volume 227.5361
_cod_original_formula_sum 'Ca0.3 La0.175 Mn1 O3 Pr0.525'
_cod_database_code 1525607

loop_
_symmetry_equiv_pos_as_xyz
x,y,z
-x+1/2,-y,z+1/2
x+1/2,-y+1/2,-z+1/2
-x,y+1/2,-z
-x,-y,-z
x-1/2,y,-z-1/2
-x-1/2,y-1/2,z-1/2
x,-y-1/2,z

loop_
_atom_site_label
_atom_site_type_symbol
_atom_site_fract_x
_atom_site_fract_y
_atom_site_fract_z
_atom_site_occupancy
_atom_site_U_iso_or_equiv
O2 O-2 0.2824 0.0362 0.7168 1 0.0
O1 O-2 0.4894 0.25 0.0717 1 0.0
La1 La+3 0.032 0.25 -0.0116 0.175 0.0
Mn1 Mn+3 0 0 0.5 1 0.0
Ca1 Ca+2 0.032 0.25 -0.0116 0.3 0.0
Pr1 Pr+3 0.032 0.25 -0.0116 0.525 0.0
